data_7035662
loop_
_publ_author_name
'Atzori, Matteo'
'Artizzu, Flavia'
'Marchi\`o, Luciano'
'Loche, Danilo'
'Caneschi, Andrea'
'Serpe, Angela'
'Deplano, Paola'
'Avarvari, Narcis'
'Mercuri, Maria Laura'

_publ_section_title
;
 Switching-on luminescence in anilate-based molecular materials.
;
_journal_issue 36
_journal_name_full 'Dalton transactions (Cambridge, England : 2003)'
_journal_page_first 15786
_journal_page_last 15802
_journal_paper_doi 10.1039/c5dt02241j
_journal_volume 44
_journal_year 2015
_chemical_formula_moiety 'C93 H60 Cl3 Cr N3 O13 P3'
_chemical_formula_sum 'C93 H60 Cl3 Cr N3 O13 P3'
_chemical_formula_weight 1678.70
_chemical_name_systematic
;
 ?
;
_space_group_IT_number 14
_symmetry_cell_setting monoclinic
_symmetry_space_group_name_Hall '-P 2yn'
_symmetry_space_group_name_H-M 'P 1 21/n 1'
_atom_sites_solution_hydrogens geom
_atom_sites_solution_primary direct
_atom_sites_solution_secondary difmap
_audit_creation_method SHELXL-97
_audit_update_record
;
2015-03-09 deposited with the CCDC.
2015-07-06 downloaded from the CCDC.
;
_cell_angle_alpha 90.00
_cell_angle_beta 91.914(14)
_cell_angle_gamma 90.00
_cell_formula_units_Z 4
_cell_length_a 13.202(2)
_cell_length_b 18.819(5)
_cell_length_c 32.627(7)
_cell_measurement_reflns_used 24694
_cell_measurement_temperature 150(2)
_cell_measurement_theta_max 26.50
_cell_measurement_theta_min 1.25
_cell_volume 8102(3)
_computing_cell_refinement 'Dirax/lsq (Duisenberg & Schreurs, 1989-2000)'
_computing_data_collection KappaCCD
_computing_data_reduction 'Denzo and Scalepak'
_computing_structure_refinement 'SHELXL-97 (Sheldrick, 1997)'
_computing_structure_solution 'SHELXS-97 (Sheldrick, 1997)'
_diffrn_ambient_temperature 150(2)
_diffrn_measured_fraction_theta_full 0.972
_diffrn_measured_fraction_theta_max 0.972
_diffrn_measurement_device_type 'Nonius Kappa CCD'
_diffrn_measurement_method 'phi and omega scans'
_diffrn_radiation_monochromator graphite
_diffrn_radiation_source 'fine-focus sealed tube'
_diffrn_radiation_type MoK\a
_diffrn_radiation_wavelength 0.71073
_diffrn_reflns_av_R_equivalents 0.0341
_diffrn_reflns_av_sigmaI/netI 0.0436
_diffrn_reflns_limit_h_max 16
_diffrn_reflns_limit_h_min -16
_diffrn_reflns_limit_k_max 23
_diffrn_reflns_limit_k_min -23
_diffrn_reflns_limit_l_max 34
_diffrn_reflns_limit_l_min -40
_diffrn_reflns_number 65569
_diffrn_reflns_theta_full 26.50
_diffrn_reflns_theta_max 26.50
_diffrn_reflns_theta_min 1.25
_exptl_absorpt_coefficient_mu 0.367
_exptl_absorpt_correction_T_max 0.7456
_exptl_absorpt_correction_T_min 0.6469
_exptl_absorpt_correction_type multi-scan
_exptl_absorpt_process_details sadabs
_exptl_crystal_colour dark-red
_exptl_crystal_density_diffrn 1.376
_exptl_crystal_density_meas ?
_exptl_crystal_density_method 'not measured'
_exptl_crystal_description prism
_exptl_crystal_F_000 3452
_exptl_crystal_size_max 0.32
_exptl_crystal_size_mid 0.28
_exptl_crystal_size_min 0.10
_refine_diff_density_max 0.926
_refine_diff_density_min -1.429
_refine_diff_density_rms 0.080
_refine_ls_extinction_method none
_refine_ls_goodness_of_fit_ref 1.057
_refine_ls_hydrogen_treatment constr
_refine_ls_matrix_type full
_refine_ls_number_parameters 1123
_refine_ls_number_reflns 16329
_refine_ls_number_restraints 0
_refine_ls_restrained_S_all 1.057
_refine_ls_R_factor_all 0.1081
_refine_ls_R_factor_gt 0.0734
_refine_ls_shift/su_max 0.080
_refine_ls_shift/su_mean 0.025
_refine_ls_structure_factor_coef Fsqd
_refine_ls_weighting_details 'calc w=1/[\s^2^(Fo^2^)+(0.0762P)^2^+18.0745P] where P=(Fo^2^+2Fc^2^)/3'
_refine_ls_weighting_scheme calc
_refine_ls_wR_factor_gt 0.1784
_refine_ls_wR_factor_ref 0.1938
_reflns_number_gt 11647
_reflns_number_total 16329
_reflns_threshold_expression >2sigma(I)
_cod_data_source_file c5dt02241j2.cif
_cod_data_source_block Compound
_cod_depositor_comments
;
The following automatic conversions were performed:

'_exptl_crystal_density_meas' value 'not measured' was changed to '?'
- the value is perceived as not measured.

Automatic conversion script
Id: cif_fix_values 3271 2015-04-21 07:52:19Z andrius 

 Adding full bibliography for 7035661--7035665.cif.
;
_cod_original_cell_volume 8101(3)
_cod_original_sg_symbol_H-M 'P 21/n'
_cod_database_code 7035662

loop_
_symmetry_equiv_pos_as_xyz
'x, y, z'
'-x+1/2, y+1/2, -z+1/2'
'-x, -y, -z'
'x-1/2, -y-1/2, z-1/2'

loop_
_atom_site_label
_atom_site_type_symbol
_atom_site_fract_x
_atom_site_fract_y
_atom_site_fract_z
_atom_site_U_iso_or_equiv
_atom_site_adp_type
_atom_site_occupancy
_atom_site_symmetry_multiplicity
_atom_site_calc_flag
_atom_site_refinement_flags
_atom_site_disorder_assembly
_atom_site_disorder_group
C11 C 0.4984(6) 0.9077(3) 0.12706(15) 0.0308(13) Uani 0.777(7) 1 d P . .
C21 C 0.6119(6) 0.9136(3) 0.13361(15) 0.0306(13) Uani 0.777(7) 1 d P A .
C31 C 0.6593(5) 0.9797(3) 0.14497(16) 0.0384(14) Uani 0.777(7) 1 d P . .
C41 C 0.5956(6) 1.0416(3) 0.14609(19) 0.055(2) Uani 0.777(7) 1 d P A .
C51 C 0.4797(8) 1.0367(4) 0.1347(3) 0.055(3) Uani 0.777(7) 1 d P . .
C61 C 0.4352(5) 0.9650(3) 0.12944(17) 0.0492(18) Uani 0.777(7) 1 d P A .
O41 O 0.6306(5) 1.1002(2) 0.15541(17) 0.079(2) Uani 0.777(7) 1 d P . .
O51 O 0.4324(6) 1.0913(3) 0.1312(2) 0.103(3) Uani 0.777(7) 1 d P A .
O51' O 0.3371(15) 1.0645(8) 0.1265(5) 0.064(6) Uani 0.223(7) 1 d P A 2
C31' C 0.6029(15) 0.9828(9) 0.1393(5) 0.023(4) Uiso 0.223(7) 1 d P A 2
C51' C 0.398(2) 1.0153(13) 0.1290(7) 0.054(6) Uiso 0.223(7) 1 d P A 2
C61' C 0.354(3) 0.9604(12) 0.1284(7) 0.043(7) Uiso 0.223(7) 1 d P A 2
O41' O 0.529(2) 1.1008(7) 0.1487(5) 0.069(7) Uani 0.223(7) 1 d P A 2
C21' C 0.565(2) 0.9165(10) 0.1276(6) 0.020(4) Uiso 0.223(7) 1 d P A 2
C11' C 0.4529(19) 0.8922(14) 0.1198(7) 0.038(6) Uiso 0.223(7) 1 d P A 2
C41' C 0.517(2) 1.0343(17) 0.1413(9) 0.032(7) Uiso 0.223(7) 1 d P A 2
Cl1 Cl 0.5999(3) 0.79395(19) -0.03600(11) 0.0325(9) Uani 0.447(9) 1 d P B 1
N72 N 0.9469(9) 0.6338(6) 0.1162(4) 0.058(3) Uani 0.447(9) 1 d P B 1
C72 C 0.896(3) 0.667(2) 0.0945(14) 0.12(2) Uani 0.447(9) 1 d P B 1
C73 C 0.5090(18) 0.7279(12) 0.2586(6) 0.042(5) Uiso 0.447(9) 1 d P B 1
N73 N 0.5372(9) 0.7663(6) 0.2858(4) 0.057(3) Uani 0.447(9) 1 d P B 1
Cl2 Cl 0.3752(7) 0.5460(5) 0.1125(2) 0.0448(17) Uani 0.447(9) 1 d P B 1
Cl1' Cl 0.9105(4) 0.6531(4) 0.09829(19) 0.0519(13) Uani 0.553(9) 1 d P B 2
N72' N 0.5645(10) 0.8144(7) -0.0443(3) 0.057(3) Uani 0.553(9) 1 d P B 2
C72' C 0.6177(9) 0.7893(7) -0.0261(4) 0.030(3) Uiso 0.553(9) 1 d P B 2
Cl2' Cl 0.5096(3) 0.7398(2) 0.26676(13) 0.0550(13) Uani 0.553(9) 1 d P B 2
N73' N 0.3653(6) 0.5120(6) 0.0969(3) 0.050(2) Uani 0.553(9) 1 d P B 2
C73' C 0.392(2) 0.5456(17) 0.1236(7) 0.038(5) Uani 0.553(9) 1 d P B 2
O1W O 0.4093(5) 0.4385(3) 0.2894(2) 0.151(3) Uani 1 1 d . . .
C1A1 C 0.3506(3) 0.2080(2) 0.29509(12) 0.0418(10) Uani 1 1 d . . .
C1A2 C 0.4390(3) 0.0979(2) 0.24517(11) 0.0364(9) Uani 1 1 d . . .
C1A3 C 0.3716(3) 0.2347(2) 0.20686(12) 0.0379(9) Uani 1 1 d . . .
C1A4 C 0.5494(3) 0.2315(2) 0.26018(11) 0.0338(8) Uani 1 1 d . . .
C2A1 C 0.2793(3) 0.2624(3) 0.29531(16) 0.0527(12) Uani 1 1 d . . .
H2A1 H 0.2665 0.2896 0.2719 0.063 Uiso 1 1 calc R . .
C2A2 C 0.5342(3) 0.0659(2) 0.24453(12) 0.0407(10) Uani 1 1 d . . .
H2A2 H 0.5925 0.0936 0.2465 0.049 Uiso 1 1 calc R . .
C2A3 C 0.3241(3) 0.1964(2) 0.17572(12) 0.0431(10) Uani 1 1 d . . .
H2A3 H 0.3178 0.1473 0.1779 0.052 Uiso 1 1 calc R . .
C2A4 C 0.5804(3) 0.2581(2) 0.29836(12) 0.0416(10) Uani 1 1 d . . .
H2A4 H 0.5379 0.2545 0.3204 0.050 Uiso 1 1 calc R . .
C3A1 C 0.2272(4) 0.2759(3) 0.33103(18) 0.0659(15) Uani 1 1 d . . .
H3A1 H 0.1789 0.3119 0.3312 0.079 Uiso 1 1 calc R . .
C3A2 C 0.5420(4) -0.0076(3) 0.24086(13) 0.0498(11) Uani 1 1 d . . .
H3A2 H 0.6055 -0.0290 0.2404 0.060 Uiso 1 1 calc R . .
C3A3 C 0.2860(4) 0.2314(3) 0.14114(14) 0.0518(12) Uani 1 1 d . . .
H3A3 H 0.2553 0.2058 0.1198 0.062 Uiso 1 1 calc R . .
C3A4 C 0.6743(3) 0.2897(2) 0.30353(14) 0.0454(10) Uani 1 1 d . . .
H3A4 H 0.6954 0.3070 0.3291 0.054 Uiso 1 1 calc R . .
C4A1 C 0.2459(4) 0.2375(3) 0.36526(18) 0.0616(13) Uiso 1 1 d . . .
H4A1 H 0.2115 0.2479 0.3889 0.074 Uiso 1 1 calc R . .
C4A2 C 0.4558(4) -0.0488(3) 0.23787(14) 0.0555(12) Uani 1 1 d . . .
H4A2 H 0.4613 -0.0978 0.2353 0.067 Uiso 1 1 calc R . .
C4A3 C 0.2935(4) 0.3036(3) 0.13851(14) 0.0582(13) Uani 1 1 d . . .
H4A3 H 0.2675 0.3266 0.1152 0.070 Uiso 1 1 calc R . .
C4A4 C 0.7366(3) 0.2956(2) 0.27061(14) 0.0432(10) Uani 1 1 d . . .
H4A4 H 0.7990 0.3182 0.2740 0.052 Uiso 1 1 calc R . .
C5A1 C 0.3150(4) 0.1831(3) 0.36566(14) 0.0650(16) Uani 1 1 d . . .
H5A1 H 0.3264 0.1565 0.3894 0.078 Uiso 1 1 calc R . .
C5A2 C 0.3618(4) -0.0177(3) 0.23865(14) 0.0537(12) Uani 1 1 d . . .
H5A2 H 0.3040 -0.0459 0.2367 0.064 Uiso 1 1 calc R . .
C5A3 C 0.3388(4) 0.3436(3) 0.16970(15) 0.0586(13) Uani 1 1 d . . .
H5A3 H 0.3427 0.3928 0.1676 0.070 Uiso 1 1 calc R . .
C5A4 C 0.7074(3) 0.2681(2) 0.23262(13) 0.0443(10) Uani 1 1 d . . .
H5A4 H 0.7510 0.2711 0.2109 0.053 Uiso 1 1 calc R . .
C6A1 C 0.3686(3) 0.1675(3) 0.33035(13) 0.0500(11) Uani 1 1 d . . .
H6A1 H 0.4155 0.1306 0.3305 0.060 Uiso 1 1 calc R . .
C6A2 C 0.3522(3) 0.0555(2) 0.24232(13) 0.0453(10) Uani 1 1 d . . .
H6A2 H 0.2882 0.0761 0.2429 0.054 Uiso 1 1 calc R . .
C6A3 C 0.3783(4) 0.3090(2) 0.20407(14) 0.0484(11) Uani 1 1 d . . .
H6A3 H 0.4092 0.3349 0.2253 0.058 Uiso 1 1 calc R . .
C6A4 C 0.6134(3) 0.2363(2) 0.22705(12) 0.0416(10) Uani 1 1 d . . .
H6A4 H 0.5931 0.2184 0.2015 0.050 Uiso 1 1 calc R . .
C12 C 0.6626(3) 0.75507(18) 0.04288(11) 0.0286(8) Uani 1 1 d . . .
C13 C 0.4706(3) 0.65630(19) 0.14989(11) 0.0294(8) Uani 1 1 d . . .
C22 C 0.7334(3) 0.72005(18) 0.07405(11) 0.0289(8) Uani 1 1 d . A .
C23 C 0.5057(3) 0.70116(19) 0.18611(11) 0.0290(8) Uani 1 1 d . A .
C32 C 0.8243(3) 0.6926(2) 0.06175(12) 0.0316(8) Uani 1 1 d . . .
C33 C 0.4783(3) 0.6834(2) 0.22539(11) 0.0335(8) Uani 1 1 d . . .
C42 C 0.8521(3) 0.6929(2) 0.01995(12) 0.0330(8) Uani 1 1 d . B .
C43 C 0.4236(3) 0.6195(2) 0.23329(12) 0.0364(9) Uani 1 1 d . B .
C52 C 0.7783(3) 0.7276(2) -0.01223(11) 0.0354(9) Uani 1 1 d . . .
C53 C 0.3943(3) 0.5707(2) 0.19641(13) 0.0361(9) Uani 1 1 d . . .
C62 C 0.6859(3) 0.75751(19) 0.00212(11) 0.0307(8) Uani 1 1 d . B .
C63 C 0.4200(3) 0.5939(2) 0.15596(12) 0.0322(8) Uani 1 1 d . B .
Cr1 Cr 0.57355(5) 0.77149(3) 0.117681(19) 0.03109(16) Uani 1 1 d . . .
O11 O 0.4619(2) 0.84052(18) 0.11889(9) 0.0504(8) Uani 1 1 d . A .
O12 O 0.58138(19) 0.78075(13) 0.05779(8) 0.0328(6) Uani 1 1 d . A .
O13 O 0.49211(19) 0.68305(14) 0.11482(8) 0.0339(6) Uani 1 1 d . A .
O21 O 0.6551(2) 0.85750(14) 0.12815(9) 0.0442(7) Uani 1 1 d . A .
O22 O 0.70118(19) 0.71853(13) 0.11081(8) 0.0327(6) Uani 1 1 d . A .
O23 O 0.5594(2) 0.75517(13) 0.17696(8) 0.0341(6) Uani 1 1 d . A .
O42 O 0.9309(2) 0.66697(16) 0.00727(9) 0.0435(7) Uani 1 1 d . . .
O43 O 0.3978(2) 0.60023(18) 0.26737(9) 0.0532(8) Uani 1 1 d . . .
O52 O 0.8020(3) 0.72671(19) -0.04813(9) 0.0555(8) Uani 1 1 d . B .
O53 O 0.3489(3) 0.51574(16) 0.20357(10) 0.0545(8) Uani 1 1 d . B .
P1A P 0.42647(8) 0.19236(6) 0.25145(3) 0.0350(2) Uani 1 1 d . . .
C1C1 C 0.7082(3) 0.3733(2) 0.11100(12) 0.0387(9) Uani 1 1 d . . .
C1C2 C 0.9016(3) 0.45062(19) 0.11644(11) 0.0294(8) Uani 1 1 d . . .
C1C3 C 0.7209(3) 0.51263(19) 0.07289(11) 0.0297(8) Uani 1 1 d . . .
C1C4 C 0.7257(3) 0.4981(2) 0.16306(11) 0.0307(8) Uani 1 1 d . . .
C2C1 C 0.7610(4) 0.3123(2) 0.12133(13) 0.0474(11) Uani 1 1 d . . .
H2C1 H 0.8298 0.3140 0.1284 0.057 Uiso 1 1 calc R . .
C2C2 C 0.9486(3) 0.4128(2) 0.08525(12) 0.0371(9) Uani 1 1 d . . .
H2C2 H 0.9094 0.3905 0.0648 0.045 Uiso 1 1 calc R . .
C2C3 C 0.7723(3) 0.5133(2) 0.03630(11) 0.0346(9) Uani 1 1 d . . .
H2C3 H 0.8364 0.4930 0.0350 0.042 Uiso 1 1 calc R . .
C2C4 C 0.7373(3) 0.5707(2) 0.17032(12) 0.0337(8) Uani 1 1 d . . .
H2C4 H 0.7630 0.6000 0.1502 0.040 Uiso 1 1 calc R . .
C3C1 C 0.7076(5) 0.2469(2) 0.12095(14) 0.0598(14) Uani 1 1 d . . .
H3C1 H 0.7416 0.2049 0.1276 0.072 Uiso 1 1 calc R . .
C3C2 C 1.0522(3) 0.4088(2) 0.08485(13) 0.0440(10) Uani 1 1 d . . .
H3C2 H 1.0831 0.3839 0.0641 0.053 Uiso 1 1 calc R . .
C3C3 C 0.7268(3) 0.5446(2) 0.00151(12) 0.0413(10) Uani 1 1 d . . .
H3C3 H 0.7598 0.5441 -0.0232 0.050 Uiso 1 1 calc R . .
C3C4 C 0.7105(3) 0.5990(2) 0.20758(12) 0.0371(9) Uani 1 1 d . . .
H3C4 H 0.7186 0.6474 0.2125 0.045 Uiso 1 1 calc R . .
C4C1 C 0.6055(5) 0.2454(3) 0.11078(14) 0.0605(14) Uani 1 1 d . . .
H4C1 H 0.5711 0.2022 0.1109 0.073 Uiso 1 1 calc R . .
C4C2 C 1.1108(3) 0.4414(2) 0.11501(15) 0.0487(11) Uani 1 1 d . . .
H4C2 H 1.1811 0.4394 0.1141 0.058 Uiso 1 1 calc R . .
C4C3 C 0.6330(3) 0.5762(2) 0.00386(14) 0.0453(11) Uani 1 1 d . . .
H4C3 H 0.6023 0.5960 -0.0195 0.054 Uiso 1 1 calc R . .
C4C4 C 0.6716(3) 0.5555(2) 0.23754(12) 0.0421(10) Uani 1 1 d . . .
H4C4 H 0.6541 0.5747 0.2626 0.051 Uiso 1 1 calc R . .
C5C1 C 0.5539(5) 0.3059(3) 0.10064(16) 0.0658(15) Uani 1 1 d . . .
H5C1 H 0.4849 0.3040 0.0940 0.079 Uiso 1 1 calc R . .
C5C2 C 1.0657(3) 0.4771(2) 0.14658(14) 0.0475(11) Uani 1 1 d . . .
H5C2 H 1.1057 0.4978 0.1673 0.057 Uiso 1 1 calc R . .
C5C3 C 0.5838(3) 0.5789(2) 0.04075(14) 0.0447(10) Uani 1 1 d . . .
H5C3 H 0.5216 0.6017 0.0423 0.054 Uiso 1 1 calc R . .
C5C4 C 0.6589(4) 0.4840(2) 0.23028(13) 0.0493(11) Uani 1 1 d . . .
H5C4 H 0.6323 0.4550 0.2504 0.059 Uiso 1 1 calc R . .
C6C1 C 0.6046(4) 0.3702(3) 0.10029(14) 0.0520(12) Uani 1 1 d . . .
H6C1 H 0.5699 0.4116 0.0929 0.062 Uiso 1 1 calc R . .
C6C2 C 0.9613(3) 0.4821(2) 0.14752(12) 0.0386(9) Uani 1 1 d . . .
H6C2 H 0.9311 0.5064 0.1687 0.046 Uiso 1 1 calc R . .
C6C3 C 0.6282(3) 0.5471(2) 0.07529(13) 0.0385(9) Uani 1 1 d . . .
H6C3 H 0.5958 0.5489 0.1001 0.046 Uiso 1 1 calc R . .
C6C4 C 0.6858(3) 0.4549(2) 0.19293(12) 0.0414(10) Uani 1 1 d . . .
H6C4 H 0.6770 0.4065 0.1880 0.050 Uiso 1 1 calc R . .
P1C P 0.76623(7) 0.45949(5) 0.11587(3) 0.0287(2) Uani 1 1 d . . .
C1B1 C 0.7728(3) 0.0711(2) 0.00851(12) 0.0362(9) Uani 1 1 d . . .
C1B2 C 0.9239(3) 0.1466(2) 0.05943(12) 0.0392(9) Uani 1 1 d . . .
C1B3 C 0.9526(3) 0.1366(2) -0.02913(13) 0.0409(10) Uani 1 1 d . . .
C1B4 C 0.7903(3) 0.2253(2) -0.00065(11) 0.0340(8) Uani 1 1 d . . .
C2B1 C 0.7713(4) 0.0229(2) -0.02378(14) 0.0468(11) Uani 1 1 d . . .
H2B1 H 0.8193 0.0259 -0.0439 0.056 Uiso 1 1 calc R . .
C2B2 C 0.9411(4) 0.0830(3) 0.08053(17) 0.0692(17) Uani 1 1 d . . .
H2B2 H 0.9163 0.0404 0.0699 0.083 Uiso 1 1 calc R . .
C2B3 C 0.9221(4) 0.1494(3) -0.06976(16) 0.0668(15) Uani 1 1 d . . .
H2B3 H 0.8554 0.1616 -0.0765 0.080 Uiso 1 1 calc R . .
C2B4 C 0.6853(3) 0.2287(2) -0.00009(14) 0.0459(10) Uani 1 1 d . . .
H2B4 H 0.6480 0.1883 0.0059 0.055 Uiso 1 1 calc R . .
C3B1 C 0.6973(4) -0.0303(2) -0.02578(15) 0.0548(12) Uani 1 1 d . . .
H3B1 H 0.6956 -0.0625 -0.0474 0.066 Uiso 1 1 calc R . .
C3B2 C 0.9956(4) 0.0841(3) 0.11743(18) 0.082(2) Uani 1 1 d . . .
H3B2 H 1.0070 0.0419 0.1317 0.098 Uiso 1 1 calc R . .
C3B3 C 0.9928(5) 0.1436(4) -0.10002(18) 0.084(2) Uani 1 1 d . . .
H3B3 H 0.9732 0.1508 -0.1274 0.101 Uiso 1 1 calc R . .
C3B4 C 0.6361(3) 0.2923(3) -0.00853(17) 0.0581(13) Uani 1 1 d . . .
H3B4 H 0.5659 0.2946 -0.0078 0.070 Uiso 1 1 calc R . .
C4B1 C 0.6265(3) -0.0348(2) 0.00448(14) 0.0471(11) Uani 1 1 d . . .
H4B1 H 0.5769 -0.0698 0.0030 0.057 Uiso 1 1 calc R . .
C4B2 C 1.0326(4) 0.1463(3) 0.13312(15) 0.0640(15) Uani 1 1 d . . .
H4B2 H 1.0682 0.1464 0.1582 0.077 Uiso 1 1 calc R . .
C4B3 C 1.0917(5) 0.1273(3) -0.0897(2) 0.0752(18) Uani 1 1 d . . .
H4B3 H 1.1392 0.1249 -0.1100 0.090 Uiso 1 1 calc R . .
C4B4 C 0.6905(3) 0.3522(2) -0.01803(15) 0.0497(11) Uani 1 1 d . . .
H4B4 H 0.6570 0.3948 -0.0235 0.060 Uiso 1 1 calc R . .
C5B1 C 0.6293(3) 0.0124(2) 0.03663(13) 0.0436(10) Uani 1 1 d . . .
H5B1 H 0.5816 0.0089 0.0569 0.052 Uiso 1 1 calc R . .
C5B2 C 1.0178(4) 0.2089(3) 0.11204(16) 0.0650(15) Uani 1 1 d . . .
H5B2 H 1.0440 0.2512 0.1227 0.078 Uiso 1 1 calc R . .
C5B3 C 1.1211(4) 0.1145(3) -0.04982(19) 0.0602(14) Uani 1 1 d . . .
H5B3 H 1.1882 0.1028 -0.0434 0.072 Uiso 1 1 calc R . .
C5B4 C 0.7954(3) 0.3487(2) -0.01951(13) 0.0414(10) Uani 1 1 d . . .
H5B4 H 0.8322 0.3889 -0.0263 0.050 Uiso 1 1 calc R . .
C6B1 C 0.7023(3) 0.0651(2) 0.03919(12) 0.0400(9) Uani 1 1 d . . .
H6B1 H 0.7044 0.0963 0.0613 0.048 Uiso 1 1 calc R . .
C6B2 C 0.9637(4) 0.2089(3) 0.07504(15) 0.0530(12) Uani 1 1 d . . .
H6B2 H 0.9542 0.2512 0.0606 0.064 Uiso 1 1 calc R . .
C6B3 C 1.0519(3) 0.1187(2) -0.01897(15) 0.0454(10) Uani 1 1 d . . .
H6B3 H 1.0719 0.1097 0.0081 0.055 Uiso 1 1 calc R . .
C6B4 C 0.8446(3) 0.2862(2) -0.01092(13) 0.0412(10) Uani 1 1 d . . .
H6B4 H 0.9149 0.2841 -0.0119 0.049 Uiso 1 1 calc R . .
P1B P 0.85959(8) 0.14453(6) 0.01000(3) 0.0340(2) Uani 1 1 d . . .
C71 C 0.3146(5) 0.9600(2) 0.12559(13) 0.0333(10) Uiso 1 1 d . . .
N71 N 0.2533(4) 0.9312(4) 0.12010(18) 0.112(2) Uani 1 1 d . A .
Cl3 Cl 0.7819(2) 0.98645(12) 0.15471(7) 0.1207(8) Uani 1 1 d . A .

loop_
_atom_site_aniso_label
_atom_site_aniso_U_11
_atom_site_aniso_U_22
_atom_site_aniso_U_33
_atom_site_aniso_U_23
_atom_site_aniso_U_13
_atom_site_aniso_U_12
C11 0.047(4) 0.025(3) 0.021(2) 0.004(2) 0.013(3) 0.005(3)
C21 0.040(4) 0.033(3) 0.019(2) 0.005(2) 0.009(2) 0.004(3)
C31 0.044(4) 0.046(3) 0.026(3) 0.001(2) 0.016(2) 0.013(3)
C41 0.093(6) 0.029(3) 0.046(3) 0.000(3) 0.033(3) -0.010(3)
C51 0.078(8) 0.028(3) 0.059(5) 0.010(3) 0.032(5) 0.025(5)
C61 0.067(4) 0.047(3) 0.035(3) 0.015(2) 0.029(3) 0.035(3)
O41 0.126(6) 0.031(2) 0.084(4) -0.012(2) 0.046(4) -0.020(3)
O51 0.108(6) 0.041(3) 0.162(7) 0.007(4) 0.055(5) 0.025(4)
O51' 0.093(14) 0.037(8) 0.060(10) -0.014(7) -0.014(9) 0.033(9)
O41' 0.13(2) 0.020(7) 0.052(10) 0.000(6) 0.007(11) -0.020(10)
Cl1 0.039(2) 0.0340(18) 0.0242(19) 0.0033(13) -0.0105(16) 0.0073(13)
N72 0.056(6) 0.054(7) 0.063(7) 0.020(5) -0.028(6) 0.016(5)
C72 0.15(4) 0.069(19) 0.14(4) -0.015(18) 0.10(3) 0.012(16)
N73 0.077(7) 0.056(6) 0.038(6) -0.018(5) 0.005(5) -0.024(5)
Cl2 0.045(3) 0.040(3) 0.050(5) -0.004(3) 0.002(3) -0.012(2)
Cl1' 0.0486(19) 0.053(2) 0.055(2) -0.0095(16) 0.0111(16) -0.0044(18)
N72' 0.073(8) 0.062(8) 0.035(5) -0.008(5) 0.000(5) -0.020(6)
Cl2' 0.071(2) 0.058(2) 0.037(2) -0.0059(18) 0.0112(16) -0.0222(16)
N73' 0.059(5) 0.051(5) 0.040(4) -0.001(4) 0.002(4) -0.023(4)
C73' 0.028(8) 0.055(9) 0.031(10) 0.019(8) 0.001(6) -0.003(6)
O1W 0.156(5) 0.076(3) 0.223(7) 0.070(4) 0.038(5) 0.008(3)
C1A1 0.036(2) 0.061(3) 0.029(2) -0.0057(19) 0.0014(17) -0.009(2)
C1A2 0.041(2) 0.047(2) 0.0207(18) 0.0056(17) -0.0017(16) 0.0044(18)
C1A3 0.037(2) 0.049(2) 0.0270(19) 0.0028(18) -0.0007(16) 0.0121(18)
C1A4 0.035(2) 0.040(2) 0.0265(18) 0.0041(16) -0.0040(15) 0.0037(17)
C2A1 0.042(2) 0.063(3) 0.054(3) -0.008(2) 0.008(2) -0.005(2)
C2A2 0.043(2) 0.051(3) 0.028(2) 0.0060(18) -0.0066(17) 0.0015(19)
C2A3 0.050(3) 0.047(2) 0.032(2) -0.0054(19) -0.0055(18) 0.014(2)
C2A4 0.043(2) 0.052(3) 0.029(2) -0.0038(18) 0.0022(17) 0.005(2)
C3A1 0.036(2) 0.079(4) 0.083(4) -0.028(3) 0.016(3) -0.010(2)
C3A2 0.058(3) 0.054(3) 0.037(2) 0.005(2) -0.003(2) 0.012(2)
C3A3 0.064(3) 0.054(3) 0.037(2) -0.006(2) -0.014(2) 0.020(2)
C3A4 0.049(3) 0.046(2) 0.041(2) -0.008(2) -0.004(2) 0.004(2)
C4A2 0.080(4) 0.045(3) 0.041(3) 0.004(2) -0.003(2) 0.004(3)
C4A3 0.080(4) 0.054(3) 0.039(2) 0.005(2) -0.017(2) 0.025(3)
C4A4 0.038(2) 0.032(2) 0.059(3) 0.009(2) -0.006(2) 0.0024(17)
C5A1 0.073(3) 0.091(4) 0.031(2) 0.002(2) -0.001(2) -0.042(3)
C5A2 0.060(3) 0.053(3) 0.048(3) 0.004(2) -0.003(2) -0.011(2)
C5A3 0.076(3) 0.045(3) 0.054(3) 0.003(2) -0.014(3) 0.019(2)
C5A4 0.048(3) 0.048(3) 0.038(2) 0.015(2) 0.0072(19) 0.006(2)
C6A1 0.048(3) 0.071(3) 0.031(2) -0.005(2) 0.0020(19) -0.012(2)
C6A2 0.044(2) 0.053(3) 0.038(2) 0.004(2) -0.0003(19) -0.002(2)
C6A3 0.057(3) 0.046(3) 0.041(2) 0.002(2) -0.011(2) 0.007(2)
C6A4 0.046(2) 0.052(3) 0.027(2) 0.0074(18) -0.0025(17) 0.003(2)
C12 0.033(2) 0.0210(17) 0.0323(19) -0.0039(15) 0.0032(16) -0.0053(15)
C13 0.0259(18) 0.0276(18) 0.035(2) 0.0020(16) 0.0030(15) 0.0019(15)
C22 0.0330(19) 0.0228(17) 0.0308(19) -0.0070(15) -0.0003(15) -0.0066(15)
C23 0.0261(18) 0.0262(18) 0.035(2) -0.0006(16) 0.0037(15) 0.0023(15)
C32 0.032(2) 0.0292(19) 0.033(2) -0.0014(16) -0.0023(16) -0.0009(16)
C33 0.034(2) 0.036(2) 0.0305(19) 0.0023(17) 0.0035(16) 0.0005(17)
C42 0.029(2) 0.033(2) 0.036(2) -0.0079(17) 0.0062(16) -0.0094(16)
C43 0.035(2) 0.040(2) 0.034(2) 0.0086(18) 0.0029(17) 0.0019(17)
C52 0.042(2) 0.037(2) 0.0276(19) -0.0056(17) 0.0042(16) -0.0075(18)
C53 0.038(2) 0.030(2) 0.041(2) 0.0032(17) 0.0061(17) 0.0006(17)
C62 0.038(2) 0.0253(18) 0.0290(19) -0.0037(15) -0.0013(16) -0.0052(15)
C63 0.0305(19) 0.0309(19) 0.035(2) -0.0024(16) 0.0032(16) -0.0035(16)
Cr1 0.0364(3) 0.0248(3) 0.0326(3) -0.0018(2) 0.0091(3) -0.0011(3)
O11 0.0546(19) 0.054(2) 0.0436(17) 0.0118(15) 0.0187(14) 0.0235(16)
O12 0.0349(14) 0.0307(14) 0.0331(14) 0.0003(11) 0.0061(11) 0.0009(11)
O13 0.0373(14) 0.0324(14) 0.0322(14) 0.0001(11) 0.0047(11) -0.0045(11)
O21 0.068(2) 0.0276(15) 0.0373(16) -0.0036(12) 0.0142(14) -0.0102(14)
O22 0.0349(14) 0.0332(14) 0.0303(14) -0.0044(11) 0.0052(11) 0.0005(11)
O23 0.0417(15) 0.0281(13) 0.0332(14) -0.0017(11) 0.0088(12) -0.0063(12)
O42 0.0321(15) 0.0574(19) 0.0415(16) -0.0087(14) 0.0077(12) -0.0007(13)
O43 0.063(2) 0.060(2) 0.0362(17) 0.0089(15) 0.0043(15) -0.0191(16)
O52 0.062(2) 0.072(2) 0.0324(16) 0.0001(15) 0.0113(14) 0.0154(17)
O53 0.073(2) 0.0368(17) 0.055(2) 0.0024(15) 0.0212(17) -0.0176(16)
P1A 0.0359(5) 0.0464(6) 0.0227(5) 0.0019(4) -0.0017(4) 0.0035(5)
C1C1 0.061(3) 0.030(2) 0.0263(19) -0.0041(16) 0.0078(18) -0.0086(19)
C1C2 0.0336(19) 0.0261(18) 0.0286(18) 0.0002(15) 0.0000(15) 0.0056(15)
C1C3 0.0321(19) 0.0271(18) 0.0297(19) -0.0008(15) -0.0016(15) -0.0013(15)
C1C4 0.0314(19) 0.0320(19) 0.0286(19) -0.0020(16) 0.0014(15) 0.0050(15)
C2C1 0.068(3) 0.032(2) 0.043(2) -0.0003(19) 0.015(2) -0.002(2)
C2C2 0.045(2) 0.033(2) 0.034(2) -0.0027(17) -0.0006(17) 0.0042(17)
C2C3 0.043(2) 0.0296(19) 0.031(2) -0.0027(16) 0.0010(17) 0.0004(17)
C2C4 0.038(2) 0.0314(19) 0.032(2) 0.0005(16) 0.0023(16) 0.0008(16)
C3C1 0.108(5) 0.032(2) 0.041(3) -0.001(2) 0.021(3) -0.001(3)
C3C2 0.046(2) 0.045(2) 0.042(2) -0.006(2) 0.0081(19) 0.013(2)
C3C3 0.062(3) 0.034(2) 0.027(2) -0.0020(17) 0.0001(19) -0.002(2)
C3C4 0.039(2) 0.035(2) 0.037(2) -0.0082(18) -0.0023(17) 0.0066(17)
C4C1 0.091(4) 0.052(3) 0.039(3) -0.009(2) 0.009(3) -0.034(3)
C4C2 0.037(2) 0.049(3) 0.060(3) -0.004(2) -0.004(2) 0.013(2)
C4C3 0.055(3) 0.036(2) 0.043(2) 0.0054(19) -0.021(2) -0.006(2)
C4C4 0.049(2) 0.048(2) 0.029(2) -0.0073(19) -0.0001(18) 0.012(2)
C5C1 0.079(4) 0.060(3) 0.058(3) -0.006(3) -0.001(3) -0.029(3)
C5C2 0.046(3) 0.049(3) 0.047(3) -0.010(2) -0.013(2) 0.010(2)
C5C3 0.036(2) 0.048(3) 0.049(3) 0.002(2) -0.0093(19) 0.0023(19)
C5C4 0.073(3) 0.046(3) 0.030(2) 0.0031(19) 0.010(2) 0.002(2)
C6C1 0.059(3) 0.048(3) 0.049(3) -0.006(2) -0.002(2) -0.017(2)
C6C2 0.045(2) 0.041(2) 0.029(2) -0.0083(17) -0.0042(17) 0.0095(18)
C6C3 0.036(2) 0.041(2) 0.039(2) 0.0027(18) 0.0007(17) -0.0001(18)
C6C4 0.059(3) 0.031(2) 0.034(2) 0.0000(17) 0.0083(19) 0.0035(19)
P1C 0.0349(5) 0.0251(5) 0.0262(5) -0.0020(4) 0.0025(4) -0.0007(4)
C1B1 0.039(2) 0.035(2) 0.035(2) 0.0080(17) 0.0003(17) -0.0014(17)
C1B2 0.033(2) 0.050(2) 0.035(2) 0.0060(19) -0.0024(17) -0.0027(18)
C1B3 0.043(2) 0.034(2) 0.046(2) 0.0092(19) 0.0096(19) -0.0008(18)
C1B4 0.035(2) 0.038(2) 0.0284(19) 0.0030(16) -0.0029(16) 0.0003(17)
C2B1 0.055(3) 0.038(2) 0.048(3) -0.001(2) 0.016(2) -0.003(2)
C2B2 0.078(4) 0.059(3) 0.068(3) 0.032(3) -0.033(3) -0.031(3)
C2B3 0.067(3) 0.085(4) 0.050(3) 0.026(3) 0.016(3) 0.012(3)
C2B4 0.039(2) 0.045(2) 0.053(3) 0.007(2) -0.003(2) -0.0064(19)
C3B1 0.073(3) 0.041(3) 0.051(3) -0.009(2) 0.008(2) -0.013(2)
C3B2 0.080(4) 0.089(4) 0.074(4) 0.049(3) -0.039(3) -0.039(3)
C3B3 0.094(5) 0.105(5) 0.056(3) 0.034(3) 0.035(3) 0.008(4)
C3B4 0.033(2) 0.054(3) 0.088(4) 0.010(3) -0.006(2) 0.006(2)
C4B1 0.050(3) 0.040(2) 0.051(3) 0.003(2) 0.001(2) -0.010(2)
C4B2 0.054(3) 0.095(4) 0.042(3) 0.013(3) -0.015(2) -0.009(3)
C4B3 0.082(4) 0.058(3) 0.089(5) 0.013(3) 0.052(4) -0.002(3)
C4B4 0.049(3) 0.038(2) 0.062(3) 0.004(2) -0.012(2) 0.003(2)
C5B1 0.043(2) 0.050(3) 0.038(2) 0.007(2) 0.0050(18) -0.008(2)
C5B2 0.071(4) 0.066(3) 0.056(3) -0.011(3) -0.021(3) 0.011(3)
C5B3 0.051(3) 0.040(3) 0.092(4) 0.000(3) 0.024(3) -0.001(2)
C5B4 0.044(2) 0.035(2) 0.045(2) -0.0017(19) -0.0026(19) -0.0030(18)
C6B1 0.046(2) 0.042(2) 0.031(2) 0.0009(18) -0.0012(18) -0.0042(19)
C6B2 0.061(3) 0.046(3) 0.050(3) -0.002(2) -0.017(2) 0.013(2)
C6B3 0.041(2) 0.035(2) 0.061(3) 0.000(2) 0.009(2) -0.0005(18)
C6B4 0.036(2) 0.040(2) 0.048(2) 0.0022(19) 0.0008(19) -0.0030(18)
P1B 0.0329(5) 0.0355(5) 0.0334(5) 0.0049(4) -0.0005(4) -0.0024(4)
N71 0.060(3) 0.174(6) 0.101(4) 0.098(4) -0.027(3) -0.005(4)
Cl3 0.165(2) 0.1065(15) 0.0927(14) -0.0183(12) 0.0313(13) -0.0416(14)

loop_
_atom_type_symbol
_atom_type_description
_atom_type_scat_dispersion_real
_atom_type_scat_dispersion_imag
_atom_type_scat_source
C C 0.0033 0.0016 'International Tables Vol C Tables 4.2.6.8 and 6.1.1.4'
H H 0.0000 0.0000 'International Tables Vol C Tables 4.2.6.8 and 6.1.1.4'
Cl Cl 0.1484 0.1585 'International Tables Vol C Tables 4.2.6.8 and 6.1.1.4'
Cr Cr 0.3209 0.6236 'International Tables Vol C Tables 4.2.6.8 and 6.1.1.4'
N N 0.0061 0.0033 'International Tables Vol C Tables 4.2.6.8 and 6.1.1.4'
O O 0.0106 0.0060 'International Tables Vol C Tables 4.2.6.8 and 6.1.1.4'
P P 0.1023 0.0942 'International Tables Vol C Tables 4.2.6.8 and 6.1.1.4'

loop_
_geom_angle_atom_site_label_1
_geom_angle_atom_site_label_2
_geom_angle_atom_site_label_3
_geom_angle
C11' C11 C21' 156(2)
C11' C11 C61 80(2)
C21' C11 C61 117.0(14)
C11' C11 O11 42(2)
C21' C11 O11 120.7(13)
C61 C11 O11 121.7(7)
C11' C11 C21 156(2)
C21' C11 C21 9.4(13)
C61 C11 C21 122.6(6)
O11 C11 C21 115.7(4)
C11' C11 C61' 57(2)
C21' C11 C61' 141.8(15)
C61 C11 C61' 24.8(7)
O11 C11 C61' 97.1(8)
C21 C11 C61' 147.0(8)
C11' C11 C31' 159(2)
C21' C11 C31' 36.5(13)
C61 C11 C31' 81.4(7)
O11 C11 C31' 156.9(7)
C21 C11 C31' 41.2(6)
C61' C11 C31' 105.9(9)
C21' C21 O21 118.7(19)
C21' C21 C31' 82(2)
O21 C21 C31' 157.1(10)
C21' C21 C31 114.1(19)
O21 C21 C31 126.0(6)
C31' C21 C31 31.7(7)
C21' C21 C11 13.1(19)
O21 C21 C11 112.6(5)
C31' C21 C11 89.9(9)
C31 C21 C11 121.4(5)
C31' C31 C21 65.9(14)
C31' C31 C41 51.6(13)
C21 C31 C41 117.4(6)
C31' C31 Cl3 170.8(15)
C21 C31 Cl3 122.2(5)
C41 C31 Cl3 120.4(5)
C31' C31 C21' 46.8(15)
C21 C31 C21' 19.1(6)
C41 C31 C21' 98.4(8)
Cl3 C31 C21' 141.0(8)
C41' C41 C31' 86(2)
C41' C41 O41 121.0(19)
C31' C41 O41 152.9(13)
C41' C41 O41' 60(2)
C31' C41 O41' 146.2(15)
O41 C41 O41' 60.9(8)
C41' C41 C31 117.6(18)
C31' C41 C31 31.8(9)
O41 C41 C31 121.2(8)
O41' C41 C31 176.7(9)
C41' C41 C51 6.5(19)
C31' C41 C51 89.1(11)
O41 C41 C51 117.9(6)
O41' C41 C51 57.1(9)
C31 C41 C51 120.9(6)
C41' C51 C51' 151(5)
C41' C51 O51 125(4)
C51' C51 O51 78.7(14)
C41' C51 O41' 63(4)
C51' C51 O41' 138.5(17)
O51 C51 O41' 62.7(10)
C41' C51 C61 109(4)
C51' C51 C61 45.8(13)
O51 C51 C61 124.3(10)
O41' C51 C61 167.4(10)
C41' C51 C41 13(4)
C51' C51 C41 162.6(14)
O51 C51 C41 118.1(8)
O41' C51 C41 56.5(11)
C61 C51 C41 117.5(6)
C41' C51 C31' 32(4)
C51' C51 C31' 127.6(14)
O51 C51 C31' 153.3(10)
O41' C51 C31' 92.7(13)
C61 C51 C31' 81.9(6)
C41 C51 C31' 36.2(6)
C61' C61 C51' 67.2(18)
C61' C61 C11 123.0(15)
C51' C61 C11 168.9(16)
C61' C61 C11' 94.9(17)
C51' C61 C11' 158.2(18)
C11 C61 C11' 29.0(8)
C61' C61 C51 117.9(14)
C51' C61 C51 51.1(14)
C11 C61 C51 119.1(7)
C11' C61 C51 146.6(12)
C61' C61 C71 3.0(13)
C51' C61 C71 65.9(15)
C11 C61 C71 124.0(6)
C11' C61 C71 95.6(11)
C51 C61 C71 116.9(5)
C61' C61 C41' 133.0(17)
C51' C61 C41' 67.5(17)
C11 C61 C41' 103.3(11)
C11' C61 C41' 132.0(15)
C51 C61 C41' 16.9(9)
C71 C61 C41' 132.5(10)
C61' C61 C21' 147.2(16)
C51' C61 C21' 145.3(17)
C11 C61 C21' 24.2(6)
C11' C61 C21' 52.5(10)
C51 C61 C21' 94.9(8)
C71 C61 C21' 148.0(8)
C41' C61 C21' 79.4(12)
C41 O41 O41' 66.7(8)
C51 O51 O51' 99.8(9)
C51 O51 O41' 66.8(9)
O51' O51 O41' 157.9(11)
C51 O51 C51' 49.4(11)
O51' O51 C51' 50.5(12)
O41' O51 C51' 114.5(12)
C51 O51 C41' 16.0(14)
O51' O51 C41' 114.8(14)
O41' O51 C41' 50.8(13)
C51' O51 C41' 64.8(13)
C51' O51' O51 70.7(15)
C31 C31' C41 96.6(18)
C31 C31' C21 82.4(16)
C41 C31' C21 176.9(16)
C31 C31' C21' 110(2)
C41 C31' C21' 154(2)
C21 C31' C21' 27.4(9)
C31 C31' C41' 141(2)
C41 C31' C41' 44.7(14)
C21 C31' C41' 135.8(19)
C21' C31' C41' 109(2)
C31 C31' C51 151.3(18)
C41 C31' C51 54.7(9)
C21 C31' C51 126.2(13)
C21' C31' C51 99.0(15)
C41' C31' C51 10.9(13)
C31 C31' C11 130.8(18)
C41 C31' C11 131.7(15)
C21 C31' C11 48.9(6)
C21' C31' C11 22.4(10)
C41' C31' C11 87.0(15)
C51 C31' C11 77.4(8)
C61 C51' C51 83.1(19)
C61 C51' O51' 166(3)
C51 C51' O51' 111(2)
C61 C51' C61' 57(2)
C51 C51' C61' 139(3)
O51' C51' C61' 110(3)
C61 C51' C71 74.0(15)
C51 C51' C71 157(2)
O51' C51' C71 92.3(19)
C61' C51' C71 17.6(16)
C61 C51' O51 135(2)
C51 C51' O51 51.9(11)
O51' C51' O51 58.8(14)
C61' C51' O51 168(3)
C71 C51' O51 151(2)
C61 C51' C41' 76(2)
C51 C51' C41' 8.9(13)
O51' C51' C41' 118(2)
C61' C51' C41' 131(3)
C71 C51' C41' 148(2)
O51 C51' C41' 59.8(14)
C71 C61' C61 171(4)
C71 C61' C51' 120(4)
C61 C61' C51' 56.2(19)
C71 C61' N71 21(2)
C61 C61' N71 160(2)
C51' C61' N71 141(3)
C71 C61' C11' 131(3)
C61 C61' C11' 49.9(15)
C51' C61' C11' 105(3)
N71 C61' C11' 110.7(16)
C71 C61' C11 150(3)
C61 C61' C11 32.2(11)
C51' C61' C11 88(2)
N71 C61' C11 128.8(15)
C11' C61' C11 18.4(8)
C41' O41' O41 98(2)
C41' O41' O51 72.2(16)
O41 O41' O51 163.0(15)
C41' O41' C41 45.4(14)
O41 O41' C41 52.4(10)
O51 O41' C41 115.8(11)
C41' O41' C51 21.7(12)
O41 O41' C51 118.6(14)
O51 O41' C51 50.5(8)
C41 O41' C51 66.4(8)
C21 C21' C11 157(3)
C21 C21' C31' 70(2)
C11 C21' C31' 121(2)
C21 C21' C11' 157(3)
C11 C21' C11' 10.5(11)
C31' C21' C11' 130(2)
C21 C21' O21 40.9(15)
C11 C21' O21 126.3(17)
C31' C21' O21 110.6(18)
C11' C21' O21 119.4(16)
C21 C21' C31 46.7(16)
C11 C21' C31 142.9(18)
C31' C21' C31 23.5(9)
C11' C21' C31 152.4(17)
O21 C21' C31 87.1(12)
C21 C21' C61 150(2)
C11 C21' C61 38.8(10)
C31' C21' C61 83.1(13)
C11' C21' C61 46.4(12)
O21 C21' C61 164.8(14)
C31 C21' C61 106.3(10)
C11 C11' O11 109(3)
C11 C11' C61 71(2)
O11 C11' C61 169(2)
C11 C11' C21' 13.4(14)
O11 C11' C21' 100(2)
C61 C11' C21' 81.0(16)
C11 C11' C61' 105(3)
O11 C11' C61' 141(2)
C61 C11' C61' 35.1(10)
C21' C11' C61' 116(2)
C51 C41' C41 160(6)
C51 C41' O41' 96(4)
C41 C41' O41' 74(2)
C51 C41' C31' 137(5)
C41 C41' C31' 49.2(14)
O41' C41' C31' 124(3)
C51 C41' O51 39(3)
C41 C41' O51 129(3)
O41' C41' O51 57.0(16)
C31' C41' O51 165(2)
C51 C41' C51' 20(3)
C41 C41' C51' 173(3)
O41' C41' C51' 111(2)
C31' C41' C51' 125(2)
O51 C41' C51' 55.4(13)
C51 C41' C61 54(4)
C41 C41' C61 137(3)
O41' C41' C61 148(2)
C31' C41' C61 88.3(17)
O51 C41' C61 91.9(15)
C51' C41' C61 36.8(11)
N72 C72 C32 166(4)
N73 C73 C33 178(2)
N72' C72' C62 174.6(15)
N73' C73' C63 174(2)
C2A1 C1A1 C6A1 119.7(4)
C2A1 C1A1 P1A 121.4(3)
C6A1 C1A1 P1A 118.8(4)
C2A2 C1A2 C6A2 119.3(4)
C2A2 C1A2 P1A 121.0(3)
C6A2 C1A2 P1A 119.6(3)
C2A3 C1A3 C6A3 120.1(4)
C2A3 C1A3 P1A 121.8(3)
C6A3 C1A3 P1A 118.1(3)
C2A4 C1A4 C6A4 120.1(4)
C2A4 C1A4 P1A 121.8(3)
C6A4 C1A4 P1A 118.1(3)
C1A1 C2A1 C3A1 119.4(5)
C1A1 C2A1 H2A1 120.3
C3A1 C2A1 H2A1 120.3
C3A2 C2A2 C1A2 120.0(4)
C3A2 C2A2 H2A2 120.0
C1A2 C2A2 H2A2 120.0
C1A3 C2A3 C3A3 119.6(4)
C1A3 C2A3 H2A3 120.2
C3A3 C2A3 H2A3 120.2
C3A4 C2A4 C1A4 120.0(4)
C3A4 C2A4 H2A4 120.0
C1A4 C2A4 H2A4 120.0
C4A1 C3A1 C2A1 120.9(5)
C4A1 C3A1 H3A1 119.6
C2A1 C3A1 H3A1 119.6
C4A2 C3A2 C2A2 120.0(5)
C4A2 C3A2 H3A2 120.0
C2A2 C3A2 H3A2 120.0
C4A3 C3A3 C2A3 119.9(4)
C4A3 C3A3 H3A3 120.0
C2A3 C3A3 H3A3 120.0
C4A4 C3A4 C2A4 119.8(4)
C4A4 C3A4 H3A4 120.1
C2A4 C3A4 H3A4 120.1
C3A1 C4A1 C5A1 120.8(5)
C3A1 C4A1 H4A1 119.6
C5A1 C4A1 H4A1 119.6
C5A2 C4A2 C3A2 120.3(5)
C5A2 C4A2 H4A2 119.8
C3A2 C4A2 H4A2 119.8
C3A3 C4A3 C5A3 121.7(4)
C3A3 C4A3 H4A3 119.2
C5A3 C4A3 H4A3 119.2
C3A4 C4A4 C5A4 120.7(4)
C3A4 C4A4 H4A4 119.6
C5A4 C4A4 H4A4 119.6
C4A1 C5A1 C6A1 120.2(5)
C4A1 C5A1 H5A1 119.9
C6A1 C5A1 H5A1 119.9
C4A2 C5A2 C6A2 120.6(5)
C4A2 C5A2 H5A2 119.7
C6A2 C5A2 H5A2 119.7
C6A3 C5A3 C4A3 118.8(5)
C6A3 C5A3 H5A3 120.6
C4A3 C5A3 H5A3 120.6
C4A4 C5A4 C6A4 120.0(4)
C4A4 C5A4 H5A4 120.0
C6A4 C5A4 H5A4 120.0
C1A1 C6A1 C5A1 119.1(5)
C1A1 C6A1 H6A1 120.5
C5A1 C6A1 H6A1 120.5
C5A2 C6A2 C1A2 119.7(4)
C5A2 C6A2 H6A2 120.2
C1A2 C6A2 H6A2 120.2
C5A3 C6A3 C1A3 119.9(4)
C5A3 C6A3 H6A3 120.1
C1A3 C6A3 H6A3 120.1
C5A4 C6A4 C1A4 119.3(4)
C5A4 C6A4 H6A4 120.3
C1A4 C6A4 H6A4 120.3
O12 C12 C62 124.7(3)
O12 C12 C22 114.5(3)
C62 C12 C22 120.9(3)
O13 C13 C63 125.9(3)
O13 C13 C23 113.8(3)
C63 C13 C23 120.3(3)
O22 C22 C32 125.6(3)
O22 C22 C12 114.9(3)
C32 C22 C12 119.5(3)
O23 C23 C33 124.9(3)
O23 C23 C13 114.7(3)
C33 C23 C13 120.4(3)
C22 C32 C42 122.1(4)
C22 C32 C72 116.8(17)
C42 C32 C72 120.9(17)
C22 C32 Cl1' 120.3(4)
C42 C32 Cl1' 117.6(4)
C72 C32 Cl1' 6.0(17)
C23 C33 C43 121.3(4)
C23 C33 C73 119.2(11)
C43 C33 C73 119.5(10)
C23 C33 Cl2' 120.2(3)
C43 C33 Cl2' 118.5(3)
C73 C33 Cl2' 3.0(11)
O42 C42 C32 124.5(4)
O42 C42 C52 117.2(3)
C32 C42 C52 118.2(3)
O43 C43 C33 124.6(4)
O43 C43 C53 117.2(4)
C33 C43 C53 118.2(3)
O52 C52 C62 124.4(4)
O52 C52 C42 117.8(4)
C62 C52 C42 117.7(3)
O53 C53 C63 124.3(4)
O53 C53 C43 117.7(4)
C63 C53 C43 118.0(3)
C12 C62 C72' 119.3(6)
C12 C62 C52 121.4(3)
C72' C62 C52 119.2(6)
C12 C62 Cl1 121.8(3)
C72' C62 Cl1 3.4(6)
C52 C62 Cl1 116.7(3)
C13 C63 C73' 123.5(12)
C13 C63 C53 121.6(3)
C73' C63 C53 114.8(12)
C13 C63 Cl2 118.3(4)
C73' C63 Cl2 9.2(12)
C53 C63 Cl2 119.8(4)
O11 Cr1 O21 81.91(14)
O11 Cr1 O12 91.48(12)
O21 Cr1 O12 93.03(11)
O11 Cr1 O23 89.28(12)
O21 Cr1 O23 91.56(11)
O12 Cr1 O23 175.40(11)
O11 Cr1 O22 167.90(13)
O21 Cr1 O22 88.32(12)
O12 Cr1 O22 81.88(11)
O23 Cr1 O22 98.15(11)
O11 Cr1 O13 98.63(13)
O21 Cr1 O13 172.68(11)
O12 Cr1 O13 94.25(11)
O23 Cr1 O13 81.16(11)
O22 Cr1 O13 91.97(11)
C11' O11 C11 28.9(13)
C11' O11 Cr1 138.4(15)
C11 O11 Cr1 110.7(4)
C12 O12 Cr1 114.5(2)
C13 O13 Cr1 114.9(2)
C21 O21 C21' 20.4(7)
C21 O21 Cr1 118.9(4)
C21' O21 Cr1 99.4(8)
C22 O22 Cr1 113.8(2)
C23 O23 Cr1 115.1(2)
C1A3 P1A C1A1 110.5(2)
C1A3 P1A C1A4 106.56(19)
C1A1 P1A C1A4 109.43(18)
C1A3 P1A C1A2 112.60(19)
C1A1 P1A C1A2 108.0(2)
C1A4 P1A C1A2 109.74(19)
C2C1 C1C1 C6C1 120.6(4)
C2C1 C1C1 P1C 121.2(4)
C6C1 C1C1 P1C 117.9(3)
C6C2 C1C2 C2C2 119.3(4)
C6C2 C1C2 P1C 120.5(3)
C2C2 C1C2 P1C 120.3(3)
C6C3 C1C3 C2C3 120.0(3)
C6C3 C1C3 P1C 118.9(3)
C2C3 C1C3 P1C 120.8(3)
C6C4 C1C4 C2C4 119.8(4)
C6C4 C1C4 P1C 119.7(3)
C2C4 C1C4 P1C 120.4(3)
C1C1 C2C1 C3C1 118.2(5)
C1C1 C2C1 H2C1 120.9
C3C1 C2C1 H2C1 120.9
C3C2 C2C2 C1C2 120.1(4)
C3C2 C2C2 H2C2 120.0
C1C2 C2C2 H2C2 120.0
C1C3 C2C3 C3C3 119.4(4)
C1C3 C2C3 H2C3 120.3
C3C3 C2C3 H2C3 120.3
C3C4 C2C4 C1C4 119.8(4)
C3C4 C2C4 H2C4 120.1
C1C4 C2C4 H2C4 120.1
C4C1 C3C1 C2C1 120.1(5)
C4C1 C3C1 H3C1 119.9
C2C1 C3C1 H3C1 119.9
C2C2 C3C2 C4C2 120.4(4)
C2C2 C3C2 H3C2 119.8
C4C2 C3C2 H3C2 119.8
C4C3 C3C3 C2C3 120.0(4)
C4C3 C3C3 H3C3 120.0
C2C3 C3C3 H3C3 120.0
C2C4 C3C4 C4C4 120.2(4)
C2C4 C3C4 H3C4 119.9
C4C4 C3C4 H3C4 119.9
C5C1 C4C1 C3C1 121.2(5)
C5C1 C4C1 H4C1 119.4
C3C1 C4C1 H4C1 119.4
C3C2 C4C2 C5C2 120.2(4)
C3C2 C4C2 H4C2 119.9
C5C2 C4C2 H4C2 119.9
C3C3 C4C3 C5C3 120.7(4)
C3C3 C4C3 H4C3 119.6
C5C3 C4C3 H4C3 119.6
C5C4 C4C4 C3C4 120.1(4)
C5C4 C4C4 H4C4 119.9
C3C4 C4C4 H4C4 119.9
C4C1 C5C1 C6C1 119.7(5)
C4C1 C5C1 H5C1 120.1
C6C1 C5C1 H5C1 120.1
C6C2 C5C2 C4C2 120.3(4)
C6C2 C5C2 H5C2 119.8
C4C2 C5C2 H5C2 119.8
C4C3 C5C3 C6C3 119.5(4)
C4C3 C5C3 H5C3 120.3
C6C3 C5C3 H5C3 120.3
C4C4 C5C4 C6C4 120.2(4)
C4C4 C5C4 H5C4 119.9
C6C4 C5C4 H5C4 119.9
C5C1 C6C1 C1C1 120.1(5)
C5C1 C6C1 H6C1 119.9
C1C1 C6C1 H6C1 119.9
C5C2 C6C2 C1C2 119.6(4)
C5C2 C6C2 H6C2 120.2
C1C2 C6C2 H6C2 120.2
C5C3 C6C3 C1C3 120.3(4)
C5C3 C6C3 H6C3 119.9
C1C3 C6C3 H6C3 119.9
C1C4 C6C4 C5C4 119.9(4)
C1C4 C6C4 H6C4 120.1
C5C4 C6C4 H6C4 120.1
C1C2 P1C C1C1 109.78(19)
C1C2 P1C C1C4 110.69(17)
C1C1 P1C C1C4 107.52(18)
C1C2 P1C C1C3 111.30(17)
C1C1 P1C C1C3 107.55(18)
C1C4 P1C C1C3 109.88(17)
C2B1 C1B1 C6B1 119.9(4)
C2B1 C1B1 P1B 121.1(3)
C6B1 C1B1 P1B 119.0(3)
C6B2 C1B2 C2B2 119.6(4)
C6B2 C1B2 P1B 120.9(3)
C2B2 C1B2 P1B 119.2(4)
C6B3 C1B3 C2B3 120.7(4)
C6B3 C1B3 P1B 120.8(3)
C2B3 C1B3 P1B 118.5(4)
C2B4 C1B4 C6B4 119.1(4)
C2B4 C1B4 P1B 122.4(3)
C6B4 C1B4 P1B 118.4(3)
C1B1 C2B1 C3B1 119.6(4)
C1B1 C2B1 H2B1 120.2
C3B1 C2B1 H2B1 120.2
C3B2 C2B2 C1B2 119.2(5)
C3B2 C2B2 H2B2 120.4
C1B2 C2B2 H2B2 120.4
C3B3 C2B3 C1B3 119.0(5)
C3B3 C2B3 H2B3 120.5
C1B3 C2B3 H2B3 120.5
C3B4 C2B4 C1B4 119.8(4)
C3B4 C2B4 H2B4 120.1
C1B4 C2B4 H2B4 120.1
C4B1 C3B1 C2B1 119.9(4)
C4B1 C3B1 H3B1 120.1
C2B1 C3B1 H3B1 120.1
C4B2 C3B2 C2B2 120.7(5)
C4B2 C3B2 H3B2 119.7
C2B2 C3B2 H3B2 119.7
C4B3 C3B3 C2B3 120.0(6)
C4B3 C3B3 H3B3 120.0
C2B3 C3B3 H3B3 120.0
C4B4 C3B4 C2B4 120.5(4)
C4B4 C3B4 H3B4 119.7
C2B4 C3B4 H3B4 119.7
C5B1 C4B1 C3B1 120.2(4)
C5B1 C4B1 H4B1 119.9
C3B1 C4B1 H4B1 119.9
C3B2 C4B2 C5B2 120.3(5)
C3B2 C4B2 H4B2 119.8
C5B2 C4B2 H4B2 119.8
C5B3 C4B3 C3B3 120.8(5)
C5B3 C4B3 H4B3 119.6
C3B3 C4B3 H4B3 119.6
C3B4 C4B4 C5B4 119.8(4)
C3B4 C4B4 H4B4 120.1
C5B4 C4B4 H4B4 120.1
C4B1 C5B1 C6B1 120.6(4)
C4B1 C5B1 H5B1 119.7
C6B1 C5B1 H5B1 119.7
C4B2 C5B2 C6B2 119.8(5)
C4B2 C5B2 H5B2 120.1
C6B2 C5B2 H5B2 120.1
C4B3 C5B3 C6B3 120.5(5)
C4B3 C5B3 H5B3 119.7
C6B3 C5B3 H5B3 119.7
C6B4 C5B4 C4B4 120.0(4)
C6B4 C5B4 H5B4 120.0
C4B4 C5B4 H5B4 120.0
C5B1 C6B1 C1B1 119.7(4)
C5B1 C6B1 H6B1 120.1
C1B1 C6B1 H6B1 120.1
C1B2 C6B2 C5B2 120.2(5)
C1B2 C6B2 H6B2 119.9
C5B2 C6B2 H6B2 119.9
C1B3 C6B3 C5B3 118.9(5)
C1B3 C6B3 H6B3 120.6
C5B3 C6B3 H6B3 120.6
C5B4 C6B4 C1B4 120.6(4)
C5B4 C6B4 H6B4 119.7
C1B4 C6B4 H6B4 119.7
C1B1 P1B C1B2 108.86(19)
C1B1 P1B C1B4 108.95(18)
C1B2 P1B C1B4 112.07(19)
C1B1 P1B C1B3 111.5(2)
C1B2 P1B C1B3 108.9(2)
C1B4 P1B C1B3 106.61(18)
C61' C71 N71 147(3)
C61' C71 C51' 43(3)
N71 C71 C51' 168.7(11)
C61' C71 C61 6(3)
N71 C71 C61 149.0(7)
C51' C71 C61 40.1(10)
C71 N71 C61' 11.3(11)

loop_
_geom_bond_atom_site_label_1
_geom_bond_atom_site_label_2
_geom_bond_distance
C11 C11' 0.70(2)
C11 C21' 0.89(2)
C11 C61 1.366(7)
C11 O11 1.375(7)
C11 C21 1.511(8)
C11 C61' 2.15(3)
C11 C31' 2.007(19)
C21 C21' 0.65(2)
C21 O21 1.215(6)
C21 C31' 1.323(18)
C21 C31 1.437(8)
C31 C31' 0.763(17)
C31 C41 1.437(9)
C31 Cl3 1.644(7)
C31 C21' 1.80(2)
C41 C41' 1.05(3)
C41 C31' 1.133(17)
C41 O41 1.229(8)
C41 O41' 1.43(2)
C41 C51 1.566(13)
C51 C41' 0.53(3)
C51 C51' 1.16(3)
C51 O51 1.204(9)
C51 O41' 1.436(19)
C51 C61 1.481(11)
C51 C31' 1.92(2)
C61 C61' 1.07(3)
C61 C51' 1.07(2)
C61 C11' 1.43(3)
C61 C71 1.596(8)
C61 C41' 1.73(3)
C61 C21' 1.94(3)
O41 O41' 1.36(2)
O51 O51' 1.36(2)
O51 O41' 1.39(2)
O51 C51' 1.50(3)
O51 C41' 1.57(3)
O51' C51' 1.23(3)
C31' C21' 1.39(3)
C31' C41' 1.49(4)
C51' C61' 1.18(3)
C51' C71 1.52(3)
C51' C41' 1.65(3)
C61' C71 0.53(3)
C61' N71 1.46(3)
C61' C11' 1.86(4)
O41' C41' 1.28(4)
C21' C11' 1.56(3)
C21' O21 1.63(2)
C11' O11 0.98(2)
Cl1 C62 1.792(5)
N72 C72 1.15(4)
C72 C32 1.48(4)
C73 N73 1.19(2)
C73 C33 1.42(2)
Cl2 C63 1.766(9)
Cl1' C32 1.783(8)
N72' C72' 1.02(2)
C72' C62 1.400(12)
Cl2' C33 1.756(6)
N73' C73' 1.12(3)
C73' C63 1.43(3)
C1A1 C2A1 1.392(7)
C1A1 C6A1 1.394(6)
C1A1 P1A 1.793(4)
C1A2 C2A2 1.394(6)
C1A2 C6A2 1.398(6)
C1A2 P1A 1.798(4)
C1A3 C2A3 1.379(6)
C1A3 C6A3 1.404(6)
C1A3 P1A 1.791(4)
C1A4 C2A4 1.391(5)
C1A4 C6A4 1.397(6)
C1A4 P1A 1.796(4)
C2A1 C3A1 1.396(7)
C2A1 H2A1 0.9300
C2A2 C3A2 1.393(6)
C2A2 H2A2 0.9300
C2A3 C3A3 1.387(6)
C2A3 H2A3 0.9300
C2A4 C3A4 1.380(6)
C2A4 H2A4 0.9300
C3A1 C4A1 1.347(8)
C3A1 H3A1 0.9300
C3A2 C4A2 1.377(7)
C3A2 H3A2 0.9300
C3A3 C4A3 1.365(7)
C3A3 H3A3 0.9300
C3A4 C4A4 1.379(6)
C3A4 H3A4 0.9300
C4A1 C5A1 1.371(8)
C4A1 H4A1 0.9300
C4A2 C5A2 1.373(7)
C4A2 H4A2 0.9300
C4A3 C5A3 1.386(7)
C4A3 H4A3 0.9300
C4A4 C5A4 1.385(6)
C4A4 H4A4 0.9300
C5A1 C6A1 1.403(7)
C5A1 H5A1 0.9300
C5A2 C6A2 1.388(7)
C5A2 H5A2 0.9300
C5A3 C6A3 1.384(6)
C5A3 H5A3 0.9300
C5A4 C6A4 1.385(6)
C5A4 H5A4 0.9300
C6A1 H6A1 0.9300
C6A2 H6A2 0.9300
C6A3 H6A3 0.9300
C6A4 H6A4 0.9300
C12 O12 1.287(4)
C12 C62 1.376(5)
C12 C22 1.509(5)
C13 O13 1.290(4)
C13 C63 1.368(5)
C13 C23 1.512(5)
C22 O22 1.286(4)
C22 C32 1.378(5)
C23 O23 1.280(4)
C23 C33 1.384(5)
C32 C42 1.424(5)
C33 C43 1.430(6)
C42 O42 1.233(5)
C42 C52 1.553(6)
C43 O43 1.229(5)
C43 C53 1.553(6)
C52 O52 1.222(5)
C52 C62 1.435(6)
C53 O53 1.222(5)
C53 C63 1.442(5)
Cr1 O11 1.966(3)
Cr1 O21 1.968(3)
Cr1 O12 1.968(3)
Cr1 O23 1.973(3)
Cr1 O22 1.977(3)
Cr1 O13 1.982(3)
C1C1 C2C1 1.379(6)
C1C1 C6C1 1.400(6)
C1C1 P1C 1.799(4)
C1C2 C6C2 1.396(5)
C1C2 C2C2 1.403(5)
C1C2 P1C 1.794(4)
C1C3 C6C3 1.389(5)
C1C3 C2C3 1.393(5)
C1C3 P1C 1.808(4)
C1C4 C6C4 1.386(6)
C1C4 C2C4 1.394(5)
C1C4 P1C 1.800(4)
C2C1 C3C1 1.418(7)
C2C1 H2C1 0.9300
C2C2 C3C2 1.371(6)
C2C2 H2C2 0.9300
C2C3 C3C3 1.397(5)
C2C3 H2C3 0.9300
C2C4 C3C4 1.384(5)
C2C4 H2C4 0.9300
C3C1 C4C1 1.378(8)
C3C1 H3C1 0.9300
C3C2 C4C2 1.376(6)
C3C2 H3C2 0.9300
C3C3 C4C3 1.379(6)
C3C3 H3C3 0.9300
C3C4 C4C4 1.387(6)
C3C4 H3C4 0.9300
C4C1 C5C1 1.362(8)
C4C1 H4C1 0.9300
C4C2 C5C2 1.381(6)
C4C2 H4C2 0.9300
C4C3 C5C3 1.387(6)
C4C3 H4C3 0.9300
C4C4 C5C4 1.375(6)
C4C4 H4C4 0.9300
C5C1 C6C1 1.384(7)
C5C1 H5C1 0.9300
C5C2 C6C2 1.382(6)
C5C2 H5C2 0.9300
C5C3 C6C3 1.388(6)
C5C3 H5C3 0.9300
C5C4 C6C4 1.393(6)
C5C4 H5C4 0.9300
C6C1 H6C1 0.9300
C6C2 H6C2 0.9300
C6C3 H6C3 0.9300
C6C4 H6C4 0.9300
C1B1 C2B1 1.390(6)
C1B1 C6B1 1.394(6)
C1B1 P1B 1.794(4)
C1B2 C6B2 1.375(6)
C1B2 C2B2 1.397(6)
C1B2 P1B 1.798(4)
C1B3 C6B3 1.384(6)
C1B3 C2B3 1.393(7)
C1B3 P1B 1.806(4)
C1B4 C2B4 1.388(6)
C1B4 C6B4 1.398(6)
C1B4 P1B 1.803(4)
C2B1 C3B1 1.399(6)
C2B1 H2B1 0.9300
C2B2 C3B2 1.381(7)
C2B2 H2B2 0.9300
C2B3 C3B3 1.385(7)
C2B3 H2B3 0.9300
C2B4 C3B4 1.386(6)
C2B4 H2B4 0.9300
C3B1 C4B1 1.384(7)
C3B1 H3B1 0.9300
C3B2 C4B2 1.362(8)
C3B2 H3B2 0.9300
C3B3 C4B3 1.372(9)
C3B3 H3B3 0.9300
C3B4 C4B4 1.376(7)
C3B4 H3B4 0.9300
C4B1 C5B1 1.374(6)
C4B1 H4B1 0.9300
C4B2 C5B2 1.376(7)
C4B2 H4B2 0.9300
C4B3 C5B3 1.366(8)
C4B3 H4B3 0.9300
C4B4 C5B4 1.389(6)
C4B4 H4B4 0.9300
C5B1 C6B1 1.383(6)
C5B1 H5B1 0.9300
C5B2 C6B2 1.382(6)
C5B2 H5B2 0.9300
C5B3 C6B3 1.384(7)
C5B3 H5B3 0.9300
C5B4 C6B4 1.369(6)
C5B4 H5B4 0.9300
C6B1 H6B1 0.9300
C6B2 H6B2 0.9300
C6B3 H6B3 0.9300
C6B4 H6B4 0.9300
C71 N71 0.986(7)
